data_1529255
loop_
_publ_author_name
'Winkelhaus, Daniel'
'Holthausen, Michael H.'
'Dobrovetsky, Roman'
'Stephan, Douglas W.'

_publ_section_title
;
 Phosphine and carbene azido-cations: [(L)N3]+and [(L)2N3]+
;
_journal_issue 11
_journal_name_full 'Chem. Sci.'
_journal_page_first 6367
_journal_paper_doi 10.1039/C5SC02336J
_journal_volume 6
_journal_year 2015
_chemical_formula_moiety 'C24 B F20, C18 H15 N3 P'
_chemical_formula_sum 'C42 H15 B F20 N3 P'
_chemical_formula_weight 983.35
_chemical_name_systematic
;
 ?
;
_space_group_IT_number 14
_symmetry_cell_setting monoclinic
_symmetry_space_group_name_Hall '-P 2yn'
_symmetry_space_group_name_H-M 'P 1 21/n 1'
_atom_sites_solution_hydrogens geom
_atom_sites_solution_primary direct
_atom_sites_solution_secondary difmap
_audit_creation_method SHELXL-97
_audit_update_record
;
2015-05-28 deposited with the CCDC.
2015-07-21 downloaded from the CCDC.
;
_cell_angle_alpha 90.00
_cell_angle_beta 107.0890(10)
_cell_angle_gamma 90.00
_cell_formula_units_Z 4
_cell_length_a 12.2260(4)
_cell_length_b 23.2442(6)
_cell_length_c 14.1160(4)
_cell_measurement_reflns_used 9875
_cell_measurement_temperature 149(2)
_cell_measurement_theta_max 54.924
_cell_measurement_theta_min 5.525
_cell_volume 3834.42(19)
_computing_cell_refinement
'Bruker SMART. Area-Detector Software Package. (Siemens Industrial Automation, 1993, Inc.: Madison, WI)'
_computing_data_collection
'Bruker SMART. Area-Detector Software Package. (Siemens Industrial Automation, 1993, Inc.: Madison, WI)'
_computing_data_reduction
'Bruker SAINT. Area-Detector Integration Software. (Siemens Industrial Automation, 1995, Inc.: Madison, WI)'
_computing_molecular_graphics 'Ortep for Windows (L. J. Farrugia, J. Appl. Cryst. 1997, 30, 565)'
_computing_publication_material 'WinGX v1.70.01 (L. J. Farrugia, J. Appl. Cryst. 1999, 32, 837)'
_computing_structure_refinement
'SHELX-97. Programs for Crystal Structure Analysis. (G. M. Sheldrick, 1997, Release 97-2, University of Gttingen, Germany)'
_computing_structure_solution
'SHELX-97. Programs for Crystal Structure Analysis. (G. M. Sheldrick, 1997, Release 97-2, University of Gttingen, Germany)'
_diffrn_ambient_temperature 149(2)
_diffrn_measured_fraction_theta_full 0.996
_diffrn_measured_fraction_theta_max 0.996
_diffrn_measurement_device_type 'Bruker Apex II CCD detector'
_diffrn_measurement_method 'phi and omega scans'
_diffrn_radiation_monochromator graphite
_diffrn_radiation_source 'fine-focus sealed tube'
_diffrn_radiation_type MoK\a
_diffrn_radiation_wavelength 0.71073
_diffrn_reflns_av_R_equivalents 0.0328
_diffrn_reflns_av_unetI/netI 0.0381
_diffrn_reflns_limit_h_max 15
_diffrn_reflns_limit_h_min -15
_diffrn_reflns_limit_k_max 21
_diffrn_reflns_limit_k_min -30
_diffrn_reflns_limit_l_max 14
_diffrn_reflns_limit_l_min -18
_diffrn_reflns_number 34934
_diffrn_reflns_theta_full 27.50
_diffrn_reflns_theta_max 27.50
_diffrn_reflns_theta_min 1.75
_exptl_absorpt_coefficient_mu 0.208
_exptl_absorpt_correction_T_max 0.7456
_exptl_absorpt_correction_T_min 0.7155
_exptl_absorpt_correction_type multi-scan
_exptl_absorpt_process_details
'SADABS. Area-Detector Integration Software. (Siemens Industrial Automation, 1995, Inc.: Madison, WI)'
_exptl_crystal_colour colorless
_exptl_crystal_density_diffrn 1.703
_exptl_crystal_density_method 'not measured'
_exptl_crystal_description block
_exptl_crystal_F_000 1952
_exptl_crystal_size_max 0.40
_exptl_crystal_size_mid 0.30
_exptl_crystal_size_min 0.20
_refine_diff_density_max 0.324
_refine_diff_density_min -0.366
_refine_diff_density_rms 0.049
_refine_ls_extinction_method none
_refine_ls_goodness_of_fit_ref 1.009
_refine_ls_hydrogen_treatment constr
_refine_ls_matrix_type full
_refine_ls_number_parameters 604
_refine_ls_number_reflns 8786
_refine_ls_number_restraints 0
_refine_ls_restrained_S_all 1.009
_refine_ls_R_factor_all 0.0617
_refine_ls_R_factor_gt 0.0367
_refine_ls_shift/su_max 0.001
_refine_ls_shift/su_mean 0.000
_refine_ls_structure_factor_coef Fsqd
_refine_ls_weighting_details 'calc w=1/[\s^2^(Fo^2^)+(0.0370P)^2^+1.3358P] where P=(Fo^2^+2Fc^2^)/3'
_refine_ls_weighting_scheme calc
_refine_ls_wR_factor_gt 0.0779
_refine_ls_wR_factor_ref 0.0876
_reflns_number_gt 6427
_reflns_number_total 8786
_reflns_threshold_expression >2sigma(I)
_cod_data_source_file c5sc02336j2.cif
_cod_data_source_block dw024_0m
_cod_depositor_comments 'Adding full bibliography for 1529251--1529255.cif.'
_cod_original_sg_symbol_H-M 'P 21/n'
_cod_database_code 1529255

loop_
_symmetry_equiv_pos_as_xyz
'x, y, z'
'-x+1/2, y+1/2, -z+1/2'
'-x, -y, -z'
'x-1/2, -y-1/2, z-1/2'

loop_
_atom_site_label
_atom_site_type_symbol
_atom_site_fract_x
_atom_site_fract_y
_atom_site_fract_z
_atom_site_U_iso_or_equiv
_atom_site_adp_type
_atom_site_occupancy
_atom_site_symmetry_multiplicity
_atom_site_calc_flag
_atom_site_refinement_flags
C1 C 0.54871(14) 0.27108(7) 0.98366(13) 0.0248(4) Uani 1 1 d .
C2 C 0.57343(16) 0.22312(7) 1.04584(15) 0.0341(4) Uani 1 1 d .
H2 H 0.5771 0.2265 1.1138 0.041 Uiso 1 1 calc R
C3 C 0.59244(18) 0.17071(8) 1.00746(18) 0.0426(5) Uani 1 1 d .
H3 H 0.6087 0.1377 1.0490 0.051 Uiso 1 1 calc R
C4 C 0.58782(17) 0.16612(8) 0.90880(18) 0.0431(5) Uani 1 1 d .
H4 H 0.6014 0.1300 0.8830 0.052 Uiso 1 1 calc R
C5 C 0.56362(16) 0.21359(8) 0.84740(16) 0.0374(5) Uani 1 1 d .
H5 H 0.5603 0.2099 0.7796 0.045 Uiso 1 1 calc R
C6 C 0.54427(15) 0.26640(8) 0.88444(14) 0.0294(4) Uani 1 1 d .
H6 H 0.5281 0.2992 0.8425 0.035 Uiso 1 1 calc R
C7 C 0.46068(16) 0.33263(7) 1.12785(14) 0.0277(4) Uani 1 1 d .
C8 C 0.49746(18) 0.36518(8) 1.21434(15) 0.0358(5) Uani 1 1 d .
H8 H 0.5654 0.3875 1.2274 0.043 Uiso 1 1 calc R
C9 C 0.4341(2) 0.36473(8) 1.28095(17) 0.0477(6) Uani 1 1 d .
H9 H 0.4587 0.3866 1.3402 0.057 Uiso 1 1 calc R
C10 C 0.3352(2) 0.33243(9) 1.26133(19) 0.0518(6) Uani 1 1 d .
H10 H 0.2914 0.3329 1.3068 0.062 Uiso 1 1 calc R
C11 C 0.29940(19) 0.29962(8) 1.17687(18) 0.0451(5) Uani 1 1 d .
H11 H 0.2319 0.2771 1.1648 0.054 Uiso 1 1 calc R
C12 C 0.36183(17) 0.29943(8) 1.10922(16) 0.0349(5) Uani 1 1 d .
H12 H 0.3374 0.2768 1.0507 0.042 Uiso 1 1 calc R
C13 C 0.45555(14) 0.38704(7) 0.93990(13) 0.0249(4) Uani 1 1 d .
C14 C 0.34500(16) 0.37179(9) 0.88417(16) 0.0420(5) Uani 1 1 d .
H14 H 0.3136 0.3358 0.8949 0.050 Uiso 1 1 calc R
C15 C 0.28171(19) 0.40911(11) 0.81361(17) 0.0512(6) Uani 1 1 d .
H15 H 0.2065 0.3989 0.7751 0.061 Uiso 1 1 calc R
C16 C 0.3273(2) 0.46113(10) 0.79889(16) 0.0483(6) Uani 1 1 d .
H16 H 0.2826 0.4873 0.7514 0.058 Uiso 1 1 calc R
C17 C 0.4367(2) 0.47577(8) 0.85194(16) 0.0455(6) Uani 1 1 d .
H17 H 0.4677 0.5115 0.8398 0.055 Uiso 1 1 calc R
C18 C 0.50242(17) 0.43878(7) 0.92333(14) 0.0320(4) Uani 1 1 d .
H18 H 0.5783 0.4489 0.9602 0.038 Uiso 1 1 calc R
C19 C 0.81950(13) 0.42190(6) 0.60201(12) 0.0176(3) Uani 1 1 d .
C20 C 0.79637(14) 0.37438(7) 0.53922(12) 0.0205(3) Uani 1 1 d .
C21 C 0.80463(14) 0.37363(7) 0.44434(12) 0.0236(4) Uani 1 1 d .
C22 C 0.83728(14) 0.42271(7) 0.40583(12) 0.0239(4) Uani 1 1 d .
C23 C 0.85974(13) 0.47125(7) 0.46300(12) 0.0204(3) Uani 1 1 d .
C24 C 0.84996(13) 0.47026(6) 0.55826(12) 0.0188(3) Uani 1 1 d .
C25 C 0.65419(13) 0.41389(7) 0.67733(11) 0.0188(3) Uani 1 1 d .
C26 C 0.58687(14) 0.36540(7) 0.67187(12) 0.0210(3) Uani 1 1 d .
C27 C 0.46856(14) 0.36560(7) 0.63605(13) 0.0258(4) Uani 1 1 d .
C28 C 0.41218(14) 0.41593(8) 0.60292(13) 0.0280(4) Uani 1 1 d .
C29 C 0.47403(14) 0.46540(7) 0.60612(13) 0.0249(4) Uani 1 1 d .
C30 C 0.59112(14) 0.46319(7) 0.64057(12) 0.0210(3) Uani 1 1 d .
C31 C 0.84804(14) 0.47155(6) 0.78666(12) 0.0198(3) Uani 1 1 d .
C32 C 0.79206(15) 0.50132(7) 0.84373(13) 0.0265(4) Uani 1 1 d .
C33 C 0.84075(19) 0.54499(8) 0.90872(14) 0.0360(5) Uani 1 1 d .
C34 C 0.95201(19) 0.56013(8) 0.92087(14) 0.0401(5) Uani 1 1 d .
C35 C 1.01378(17) 0.53128(8) 0.86912(14) 0.0338(4) Uani 1 1 d .
C36 C 0.96140(15) 0.48812(7) 0.80487(12) 0.0244(4) Uani 1 1 d .
C37 C 0.85970(13) 0.36135(6) 0.77700(11) 0.0181(3) Uani 1 1 d .
C38 C 0.82604(14) 0.34105(7) 0.85660(12) 0.0214(3) Uani 1 1 d .
C39 C 0.87951(15) 0.29710(7) 0.91836(12) 0.0269(4) Uani 1 1 d .
C40 C 0.97647(16) 0.27259(7) 0.90622(13) 0.0306(4) Uani 1 1 d .
C41 C 1.01611(15) 0.29183(7) 0.83068(13) 0.0283(4) Uani 1 1 d .
C42 C 0.95764(14) 0.33454(7) 0.76823(12) 0.0212(3) Uani 1 1 d .
N1 N 0.65597(13) 0.37239(6) 1.08329(12) 0.0319(4) Uani 1 1 d .
N2 N 0.73926(14) 0.34295(7) 1.13162(12) 0.0358(4) Uani 1 1 d .
N3 N 0.81870(18) 0.32102(10) 1.17575(15) 0.0652(6) Uani 1 1 d .
B1 B 0.79566(15) 0.41730(7) 0.71109(13) 0.0173(4) Uani 1 1 d .
F1 F 0.76351(8) 0.32454(4) 0.57201(7) 0.0274(2) Uani 1 1 d .
F2 F 0.78262(10) 0.32524(4) 0.38941(7) 0.0367(3) Uani 1 1 d .
F3 F 0.84681(9) 0.42300(4) 0.31305(7) 0.0356(3) Uani 1 1 d .
F4 F 0.89200(8) 0.51974(4) 0.42618(7) 0.0275(2) Uani 1 1 d .
F5 F 0.87258(8) 0.52080(4) 0.60748(7) 0.0246(2) Uani 1 1 d .
F6 F 0.63390(8) 0.31334(4) 0.70190(7) 0.0255(2) Uani 1 1 d .
F7 F 0.40921(8) 0.31659(4) 0.63485(8) 0.0371(3) Uani 1 1 d .
F8 F 0.29734(8) 0.41703(5) 0.56819(9) 0.0430(3) Uani 1 1 d .
F9 F 0.41972(8) 0.51565(4) 0.57661(8) 0.0354(3) Uani 1 1 d .
F10 F 0.64672(8) 0.51325(4) 0.63804(7) 0.0266(2) Uani 1 1 d .
F11 F 0.68223(9) 0.48910(4) 0.83854(8) 0.0346(3) Uani 1 1 d .
F12 F 0.77991(12) 0.57187(5) 0.96110(9) 0.0554(3) Uani 1 1 d .
F13 F 1.00119(13) 0.60260(5) 0.98381(10) 0.0662(4) Uani 1 1 d .
F14 F 1.12436(10) 0.54481(5) 0.88212(9) 0.0507(3) Uani 1 1 d .
F15 F 1.02751(8) 0.46101(4) 0.75724(7) 0.0302(2) Uani 1 1 d .
F16 F 0.73639(8) 0.36585(4) 0.87864(7) 0.0284(2) Uani 1 1 d .
F17 F 0.83933(10) 0.27941(5) 0.99260(8) 0.0429(3) Uani 1 1 d .
F18 F 1.03158(10) 0.23080(5) 0.96745(9) 0.0489(3) Uani 1 1 d .
F19 F 1.11133(9) 0.26862(5) 0.81653(9) 0.0428(3) Uani 1 1 d .
F20 F 1.00302(8) 0.34972(4) 0.69507(7) 0.0287(2) Uani 1 1 d .
P1 P 0.53144(4) 0.339115(18) 1.03416(3) 0.02240(10) Uani 1 1 d .

loop_
_atom_site_aniso_label
_atom_site_aniso_U_11
_atom_site_aniso_U_22
_atom_site_aniso_U_33
_atom_site_aniso_U_23
_atom_site_aniso_U_13
_atom_site_aniso_U_12
C1 0.0216(9) 0.0211(8) 0.0346(10) 0.0032(7) 0.0126(8) 0.0008(7)
C2 0.0362(11) 0.0280(10) 0.0453(12) 0.0116(8) 0.0234(9) 0.0086(8)
C3 0.0426(12) 0.0245(10) 0.0716(16) 0.0134(10) 0.0337(11) 0.0088(8)
C4 0.0367(11) 0.0257(10) 0.0767(17) -0.0095(10) 0.0317(11) -0.0029(8)
C5 0.0329(11) 0.0377(11) 0.0455(12) -0.0096(9) 0.0177(9) -0.0048(9)
C6 0.0266(10) 0.0285(9) 0.0346(11) 0.0006(8) 0.0113(8) -0.0017(7)
C7 0.0355(10) 0.0175(8) 0.0345(10) 0.0076(7) 0.0170(8) 0.0058(7)
C8 0.0505(12) 0.0220(9) 0.0384(11) 0.0044(8) 0.0187(10) 0.0030(8)
C9 0.0830(18) 0.0270(10) 0.0447(13) 0.0022(9) 0.0371(13) 0.0101(11)
C10 0.0767(17) 0.0335(11) 0.0664(16) 0.0110(11) 0.0542(14) 0.0144(11)
C11 0.0520(13) 0.0302(11) 0.0677(16) 0.0105(10) 0.0403(12) 0.0038(9)
C12 0.0401(11) 0.0241(9) 0.0474(12) 0.0052(8) 0.0237(10) 0.0000(8)
C13 0.0256(9) 0.0237(9) 0.0267(9) 0.0054(7) 0.0101(8) 0.0063(7)
C14 0.0241(10) 0.0510(13) 0.0489(13) 0.0135(10) 0.0079(9) 0.0014(9)
C15 0.0286(11) 0.0769(17) 0.0451(14) 0.0141(12) 0.0061(10) 0.0175(11)
C16 0.0558(15) 0.0549(14) 0.0344(12) 0.0162(10) 0.0135(11) 0.0341(12)
C17 0.0727(17) 0.0269(10) 0.0380(12) 0.0122(9) 0.0180(12) 0.0119(10)
C18 0.0421(11) 0.0237(9) 0.0306(10) 0.0048(8) 0.0111(9) 0.0023(8)
C19 0.0126(8) 0.0190(8) 0.0200(8) -0.0006(6) 0.0028(6) 0.0008(6)
C20 0.0201(8) 0.0185(8) 0.0228(9) 0.0010(6) 0.0063(7) -0.0018(6)
C21 0.0253(9) 0.0224(8) 0.0217(9) -0.0067(7) 0.0047(7) -0.0003(7)
C22 0.0223(9) 0.0327(10) 0.0170(8) 0.0024(7) 0.0063(7) 0.0041(7)
C23 0.0148(8) 0.0218(8) 0.0244(9) 0.0057(7) 0.0055(7) 0.0008(6)
C24 0.0151(8) 0.0167(8) 0.0221(9) -0.0027(6) 0.0018(7) 0.0009(6)
C25 0.0191(8) 0.0220(8) 0.0158(8) -0.0023(6) 0.0057(7) 0.0006(6)
C26 0.0227(9) 0.0211(8) 0.0200(8) -0.0012(7) 0.0076(7) 0.0020(7)
C27 0.0213(9) 0.0305(9) 0.0258(9) -0.0063(7) 0.0073(7) -0.0088(7)
C28 0.0143(8) 0.0409(11) 0.0265(10) -0.0035(8) 0.0023(7) 0.0020(7)
C29 0.0211(9) 0.0289(9) 0.0235(9) 0.0027(7) 0.0045(7) 0.0081(7)
C30 0.0214(8) 0.0220(8) 0.0201(8) -0.0016(7) 0.0072(7) -0.0007(7)
C31 0.0242(9) 0.0154(8) 0.0175(8) 0.0011(6) 0.0025(7) 0.0018(6)
C32 0.0323(10) 0.0239(9) 0.0216(9) -0.0007(7) 0.0051(8) 0.0032(7)
C33 0.0588(14) 0.0248(10) 0.0225(10) -0.0061(7) 0.0093(9) 0.0085(9)
C34 0.0613(14) 0.0238(9) 0.0249(10) -0.0076(8) -0.0033(10) -0.0099(9)
C35 0.0383(11) 0.0285(10) 0.0263(10) 0.0018(8) -0.0034(8) -0.0129(8)
C36 0.0283(9) 0.0206(8) 0.0211(9) 0.0015(7) 0.0025(7) -0.0008(7)
C37 0.0202(8) 0.0143(7) 0.0183(8) -0.0032(6) 0.0031(7) -0.0012(6)
C38 0.0205(8) 0.0223(8) 0.0204(9) -0.0043(7) 0.0043(7) -0.0008(7)
C39 0.0340(10) 0.0272(9) 0.0184(9) 0.0028(7) 0.0058(8) -0.0019(8)
C40 0.0360(11) 0.0231(9) 0.0257(10) 0.0059(7) -0.0020(8) 0.0072(8)
C41 0.0245(9) 0.0241(9) 0.0335(10) -0.0029(8) 0.0044(8) 0.0085(7)
C42 0.0217(9) 0.0201(8) 0.0218(9) -0.0035(7) 0.0064(7) -0.0018(7)
N1 0.0232(8) 0.0304(8) 0.0384(9) 0.0058(7) 0.0036(7) -0.0009(6)
N2 0.0313(9) 0.0458(10) 0.0271(9) -0.0113(7) 0.0037(7) 0.0062(8)
N3 0.0483(12) 0.0850(15) 0.0464(12) -0.0241(11) -0.0111(10) 0.0306(11)
B1 0.0175(9) 0.0154(8) 0.0187(9) -0.0025(7) 0.0048(7) 0.0013(7)
F1 0.0392(6) 0.0180(5) 0.0271(5) -0.0037(4) 0.0131(5) -0.0084(4)
F2 0.0539(7) 0.0307(6) 0.0271(6) -0.0125(4) 0.0145(5) -0.0084(5)
F3 0.0488(7) 0.0416(6) 0.0200(5) 0.0018(4) 0.0156(5) 0.0012(5)
F4 0.0272(5) 0.0269(5) 0.0296(5) 0.0099(4) 0.0104(4) -0.0003(4)
F5 0.0303(5) 0.0156(5) 0.0269(5) -0.0009(4) 0.0070(4) -0.0029(4)
F6 0.0243(5) 0.0196(5) 0.0324(6) -0.0002(4) 0.0081(4) -0.0017(4)
F7 0.0264(6) 0.0354(6) 0.0484(7) -0.0054(5) 0.0095(5) -0.0122(5)
F8 0.0157(5) 0.0542(7) 0.0539(8) 0.0006(6) 0.0021(5) 0.0015(5)
F9 0.0250(5) 0.0356(6) 0.0416(6) 0.0066(5) 0.0037(5) 0.0131(4)
F10 0.0251(5) 0.0198(5) 0.0339(6) 0.0034(4) 0.0074(4) 0.0027(4)
F11 0.0348(6) 0.0410(6) 0.0316(6) -0.0076(5) 0.0152(5) 0.0063(5)
F12 0.0840(10) 0.0454(7) 0.0377(7) -0.0188(6) 0.0192(7) 0.0154(6)
F13 0.0966(11) 0.0429(7) 0.0454(8) -0.0266(6) -0.0005(7) -0.0223(7)
F14 0.0436(7) 0.0540(7) 0.0437(7) -0.0037(6) -0.0040(6) -0.0289(6)
F15 0.0202(5) 0.0340(6) 0.0348(6) -0.0026(5) 0.0054(4) -0.0033(4)
F16 0.0296(5) 0.0339(6) 0.0254(5) 0.0009(4) 0.0138(4) 0.0042(4)
F17 0.0558(7) 0.0472(7) 0.0277(6) 0.0159(5) 0.0156(5) 0.0047(6)
F18 0.0564(8) 0.0400(7) 0.0438(7) 0.0195(5) 0.0045(6) 0.0196(6)
F19 0.0323(6) 0.0411(6) 0.0543(7) 0.0066(5) 0.0115(6) 0.0209(5)
F20 0.0251(5) 0.0317(5) 0.0332(6) 0.0037(4) 0.0146(5) 0.0077(4)
P1 0.0217(2) 0.0191(2) 0.0270(2) 0.00564(18) 0.00811(18) 0.00078(17)

loop_
_atom_type_symbol
_atom_type_description
_atom_type_scat_dispersion_real
_atom_type_scat_dispersion_imag
_atom_type_scat_source
H H 0.0000 0.0000 'International Tables Vol C Tables 4.2.6.8 and 6.1.1.4'
C C 0.0033 0.0016 'International Tables Vol C Tables 4.2.6.8 and 6.1.1.4'
N N 0.0061 0.0033 'International Tables Vol C Tables 4.2.6.8 and 6.1.1.4'
B B 0.0013 0.0007 'International Tables Vol C Tables 4.2.6.8 and 6.1.1.4'
F F 0.0171 0.0103 'International Tables Vol C Tables 4.2.6.8 and 6.1.1.4'
P P 0.1023 0.0942 'International Tables Vol C Tables 4.2.6.8 and 6.1.1.4'

loop_
_geom_angle_atom_site_label_1
_geom_angle_atom_site_label_2
_geom_angle_atom_site_label_3
_geom_angle
C6 C1 C2 120.56(16)
C6 C1 P1 120.06(13)
C2 C1 P1 119.27(14)
C3 C2 C1 119.23(19)
C3 C2 H2 120.4
C1 C2 H2 120.4
C4 C3 C2 120.15(19)
C4 C3 H3 119.9
C2 C3 H3 119.9
C5 C4 C3 120.60(18)
C5 C4 H4 119.7
C3 C4 H4 119.7
C4 C5 C6 120.10(19)
C4 C5 H5 120.0
C6 C5 H5 120.0
C5 C6 C1 119.37(17)
C5 C6 H6 120.3
C1 C6 H6 120.3
C12 C7 C8 120.34(17)
C12 C7 P1 119.28(15)
C8 C7 P1 120.05(14)
C9 C8 C7 119.4(2)
C9 C8 H8 120.3
C7 C8 H8 120.3
C10 C9 C8 120.0(2)
C10 C9 H9 120.0
C8 C9 H9 120.0
C11 C10 C9 120.87(19)
C11 C10 H10 119.6
C9 C10 H10 119.6
C10 C11 C12 120.0(2)
C10 C11 H11 120.0
C12 C11 H11 120.0
C11 C12 C7 119.4(2)
C11 C12 H12 120.3
C7 C12 H12 120.3
C18 C13 C14 120.47(17)
C18 C13 P1 121.48(14)
C14 C13 P1 118.03(14)
C15 C14 C13 119.6(2)
C15 C14 H14 120.2
C13 C14 H14 120.2
C16 C15 C14 119.9(2)
C16 C15 H15 120.1
C14 C15 H15 120.1
C17 C16 C15 120.72(19)
C17 C16 H16 119.6
C15 C16 H16 119.6
C16 C17 C18 120.5(2)
C16 C17 H17 119.8
C18 C17 H17 119.8
C13 C18 C17 118.82(19)
C13 C18 H18 120.6
C17 C18 H18 120.6
C24 C19 C20 113.01(14)
C24 C19 B1 127.74(13)
C20 C19 B1 118.91(13)
F1 C20 C21 115.96(14)
F1 C20 C19 119.16(14)
C21 C20 C19 124.88(14)
F2 C21 C22 119.87(15)
F2 C21 C20 120.83(15)
C22 C21 C20 119.29(15)
F3 C22 C23 120.62(15)
F3 C22 C21 120.46(15)
C23 C22 C21 118.92(15)
F4 C23 C22 119.56(14)
F4 C23 C24 120.45(14)
C22 C23 C24 119.99(14)
F5 C24 C19 121.16(14)
F5 C24 C23 114.95(13)
C19 C24 C23 123.89(14)
C26 C25 C30 113.20(14)
C26 C25 B1 127.51(14)
C30 C25 B1 118.99(13)
F6 C26 C25 121.31(14)
F6 C26 C27 114.80(14)
C25 C26 C27 123.89(15)
F7 C27 C28 120.19(15)
F7 C27 C26 120.15(15)
C28 C27 C26 119.65(15)
F8 C28 C27 120.52(16)
F8 C28 C29 120.22(16)
C27 C28 C29 119.25(15)
F9 C29 C28 120.02(15)
F9 C29 C30 120.70(15)
C28 C29 C30 119.28(15)
F10 C30 C29 116.02(14)
F10 C30 C25 119.32(14)
C29 C30 C25 124.66(15)
C36 C31 C32 113.00(15)
C36 C31 B1 120.48(14)
C32 C31 B1 126.28(15)
F11 C32 C33 114.69(16)
F11 C32 C31 121.02(15)
C33 C32 C31 124.29(17)
F12 C33 C34 120.12(17)
F12 C33 C32 120.41(19)
C34 C33 C32 119.46(17)
F13 C34 C33 120.46(19)
F13 C34 C35 120.10(19)
C33 C34 C35 119.44(17)
F14 C35 C34 120.10(16)
F14 C35 C36 120.89(18)
C34 C35 C36 119.01(18)
F15 C36 C35 115.94(16)
F15 C36 C31 119.33(14)
C35 C36 C31 124.73(17)
C42 C37 C38 112.86(14)
C42 C37 B1 125.50(14)
C38 C37 B1 121.21(14)
F16 C38 C39 115.88(14)
F16 C38 C37 119.61(14)
C39 C38 C37 124.49(15)
F17 C39 C40 119.83(15)
F17 C39 C38 120.38(16)
C40 C39 C38 119.75(16)
F18 C40 C41 120.80(16)
F18 C40 C39 120.60(17)
C41 C40 C39 118.60(15)
F19 C41 C40 120.17(15)
F19 C41 C42 120.03(16)
C40 C41 C42 119.80(16)
F20 C42 C41 115.03(14)
F20 C42 C37 120.57(14)
C41 C42 C37 124.40(15)
N2 N1 P1 118.12(13)
N3 N2 N1 174.0(2)
C19 B1 C31 114.24(13)
C19 B1 C25 100.97(12)
C31 B1 C25 113.33(12)
C19 B1 C37 112.99(12)
C31 B1 C37 101.94(12)
C25 B1 C37 113.93(13)
N1 P1 C1 112.29(8)
N1 P1 C13 103.49(8)
C1 P1 C13 110.89(8)
N1 P1 C7 108.24(9)
C1 P1 C7 111.29(8)
C13 P1 C7 110.36(8)

loop_
_geom_bond_atom_site_label_1
_geom_bond_atom_site_label_2
_geom_bond_distance
C1 C6 1.390(3)
C1 C2 1.396(2)
C1 P1 1.7726(17)
C2 C3 1.380(3)
C2 H2 0.9500
C3 C4 1.381(3)
C3 H3 0.9500
C4 C5 1.381(3)
C4 H4 0.9500
C5 C6 1.382(3)
C5 H5 0.9500
C6 H6 0.9500
C7 C12 1.392(3)
C7 C8 1.394(3)
C7 P1 1.7869(18)
C8 C9 1.382(3)
C8 H8 0.9500
C9 C10 1.381(3)
C9 H9 0.9500
C10 C11 1.374(3)
C10 H10 0.9500
C11 C12 1.387(3)
C11 H11 0.9500
C12 H12 0.9500
C13 C18 1.381(2)
C13 C14 1.395(3)
C13 P1 1.7738(17)
C14 C15 1.375(3)
C14 H14 0.9500
C15 C16 1.373(3)
C15 H15 0.9500
C16 C17 1.369(3)
C16 H16 0.9500
C17 C18 1.387(3)
C17 H17 0.9500
C18 H18 0.9500
C19 C24 1.385(2)
C19 C20 1.392(2)
C19 B1 1.653(2)
C20 F1 1.3515(18)
C20 C21 1.373(2)
C21 F2 1.3476(18)
C21 C22 1.373(2)
C22 F3 1.3485(19)
C22 C23 1.367(2)
C23 F4 1.3477(18)
C23 C24 1.385(2)
C24 F5 1.3514(17)
C25 C26 1.384(2)
C25 C30 1.394(2)
C25 B1 1.655(2)
C26 F6 1.3533(18)
C26 C27 1.385(2)
C27 F7 1.3481(19)
C27 C28 1.369(2)
C28 F8 1.3446(19)
C28 C29 1.370(2)
C29 F9 1.3475(19)
C29 C30 1.371(2)
C30 F10 1.3533(18)
C31 C36 1.388(2)
C31 C32 1.386(2)
C31 B1 1.654(2)
C32 F11 1.353(2)
C32 C33 1.380(2)
C33 F12 1.347(2)
C33 C34 1.366(3)
C34 F13 1.346(2)
C34 C35 1.370(3)
C35 F14 1.347(2)
C35 C36 1.378(2)
C36 F15 1.350(2)
C37 C42 1.387(2)
C37 C38 1.388(2)
C37 B1 1.656(2)
C38 F16 1.3532(18)
C38 C39 1.377(2)
C39 F17 1.346(2)
C39 C40 1.371(3)
C40 F18 1.3425(19)
C40 C41 1.369(3)
C41 F19 1.350(2)
C41 C42 1.380(2)
C42 F20 1.3549(19)
N1 N2 1.250(2)
N1 P1 1.6663(15)
N2 N3 1.112(2)

loop_
_geom_torsion_atom_site_label_1
_geom_torsion_atom_site_label_2
_geom_torsion_atom_site_label_3
_geom_torsion_atom_site_label_4
_geom_torsion
C6 C1 C2 C3 -0.6(3)
P1 C1 C2 C3 -176.83(15)
C1 C2 C3 C4 0.5(3)
C2 C3 C4 C5 -0.4(3)
C3 C4 C5 C6 0.3(3)
C4 C5 C6 C1 -0.4(3)
C2 C1 C6 C5 0.6(3)
P1 C1 C6 C5 176.76(14)
C12 C7 C8 C9 -0.7(3)
P1 C7 C8 C9 172.64(15)
C7 C8 C9 C10 -0.3(3)
C8 C9 C10 C11 1.2(3)
C9 C10 C11 C12 -1.1(3)
C10 C11 C12 C7 0.1(3)
C8 C7 C12 C11 0.8(3)
P1 C7 C12 C11 -172.59(15)
C18 C13 C14 C15 -1.2(3)
P1 C13 C14 C15 177.00(16)
C13 C14 C15 C16 -0.4(3)
C14 C15 C16 C17 1.8(3)
C15 C16 C17 C18 -1.6(3)
C14 C13 C18 C17 1.4(3)
P1 C13 C18 C17 -176.74(15)
C16 C17 C18 C13 -0.1(3)
C24 C19 C20 F1 -178.79(13)
B1 C19 C20 F1 -5.0(2)
C24 C19 C20 C21 1.5(2)
B1 C19 C20 C21 175.23(15)
F1 C20 C21 F2 -1.0(2)
C19 C20 C21 F2 178.72(15)
F1 C20 C21 C22 179.85(14)
C19 C20 C21 C22 -0.4(3)
F2 C21 C22 F3 0.4(2)
C20 C21 C22 F3 179.55(15)
F2 C21 C22 C23 -179.68(15)
C20 C21 C22 C23 -0.6(2)
F3 C22 C23 F4 -0.2(2)
C21 C22 C23 F4 179.93(14)
F3 C22 C23 C24 -179.79(14)
C21 C22 C23 C24 0.3(2)
C20 C19 C24 F5 178.30(13)
B1 C19 C24 F5 5.2(2)
C20 C19 C24 C23 -1.7(2)
B1 C19 C24 C23 -174.81(15)
F4 C23 C24 F5 1.3(2)
C22 C23 C24 F5 -179.10(14)
F4 C23 C24 C19 -178.70(14)
C22 C23 C24 C19 0.9(2)
C30 C25 C26 F6 178.30(14)
B1 C25 C26 F6 4.7(2)
C30 C25 C26 C27 -1.6(2)
B1 C25 C26 C27 -175.20(15)
F6 C26 C27 F7 1.3(2)
C25 C26 C27 F7 -178.85(15)
F6 C26 C27 C28 -179.47(15)
C25 C26 C27 C28 0.4(3)
F7 C27 C28 F8 -0.5(3)
C26 C27 C28 F8 -179.78(15)
F7 C27 C28 C29 179.06(16)
C26 C27 C28 C29 -0.2(3)
F8 C28 C29 F9 1.6(3)
C27 C28 C29 F9 -177.99(15)
F8 C28 C29 C30 -179.14(15)
C27 C28 C29 C30 1.3(3)
F9 C29 C30 F10 -3.2(2)
C28 C29 C30 F10 177.55(15)
F9 C29 C30 C25 176.54(15)
C28 C29 C30 C25 -2.7(3)
C26 C25 C30 F10 -177.52(14)
B1 C25 C30 F10 -3.3(2)
C26 C25 C30 C29 2.8(2)
B1 C25 C30 C29 176.97(15)
C36 C31 C32 F11 -177.32(14)
B1 C31 C32 F11 -2.9(2)
C36 C31 C32 C33 3.0(2)
B1 C31 C32 C33 177.43(16)
F11 C32 C33 F12 0.0(2)
C31 C32 C33 F12 179.71(16)
F11 C32 C33 C34 178.91(16)
C31 C32 C33 C34 -1.4(3)
F12 C33 C34 F13 -1.2(3)
C32 C33 C34 F13 179.96(17)
F12 C33 C34 C35 178.17(17)
C32 C33 C34 C35 -0.7(3)
F13 C34 C35 F14 0.9(3)
C33 C34 C35 F14 -178.42(17)
F13 C34 C35 C36 -179.76(17)
C33 C34 C35 C36 0.9(3)
F14 C35 C36 F15 0.1(2)
C34 C35 C36 F15 -179.21(16)
F14 C35 C36 C31 -179.69(15)
C34 C35 C36 C31 1.0(3)
C32 C31 C36 F15 177.39(14)
B1 C31 C36 F15 2.6(2)
C32 C31 C36 C35 -2.8(2)
B1 C31 C36 C35 -177.59(16)
C42 C37 C38 F16 175.52(14)
B1 C37 C38 F16 2.6(2)
C42 C37 C38 C39 -3.0(2)
B1 C37 C38 C39 -175.89(15)
F16 C38 C39 F17 2.9(2)
C37 C38 C39 F17 -178.58(15)
F16 C38 C39 C40 -174.91(15)
C37 C38 C39 C40 3.7(3)
F17 C39 C40 F18 0.4(3)
C38 C39 C40 F18 178.12(15)
F17 C39 C40 C41 -179.34(16)
C38 C39 C40 C41 -1.6(3)
F18 C40 C41 F19 0.4(3)
C39 C40 C41 F19 -179.95(16)
F18 C40 C41 C42 179.55(16)
C39 C40 C41 C42 -0.8(3)
F19 C41 C42 F20 0.2(2)
C40 C41 C42 F20 -178.95(15)
F19 C41 C42 C37 -179.49(15)
C40 C41 C42 C37 1.3(3)
C38 C37 C42 F20 -179.22(13)
B1 C37 C42 F20 -6.7(2)
C38 C37 C42 C41 0.5(2)
B1 C37 C42 C41 173.04(15)
P1 N1 N2 N3 179(100)
C24 C19 B1 C31 -17.9(2)
C20 C19 B1 C31 169.37(14)
C24 C19 B1 C25 104.10(17)
C20 C19 B1 C25 -68.65(16)
C24 C19 B1 C37 -133.82(16)
C20 C19 B1 C37 53.43(19)
C36 C31 B1 C19 -51.08(19)
C32 C31 B1 C19 134.90(16)
C36 C31 B1 C25 -166.01(14)
C32 C31 B1 C25 20.0(2)
C36 C31 B1 C37 71.12(17)
C32 C31 B1 C37 -102.89(17)
C26 C25 B1 C19 101.09(17)
C30 C25 B1 C19 -72.20(16)
C26 C25 B1 C31 -136.29(16)
C30 C25 B1 C31 50.42(19)
C26 C25 B1 C37 -20.3(2)
C30 C25 B1 C37 166.38(13)
C42 C37 B1 C19 25.9(2)
C38 C37 B1 C19 -162.12(14)
C42 C37 B1 C31 -97.15(17)
C38 C37 B1 C31 74.81(17)
C42 C37 B1 C25 140.39(15)
C38 C37 B1 C25 -47.65(19)
N2 N1 P1 C1 -40.36(17)
N2 N1 P1 C13 -160.00(14)
N2 N1 P1 C7 82.89(15)
C6 C1 P1 N1 -91.86(15)
C2 C1 P1 N1 84.38(15)
C6 C1 P1 C13 23.36(17)
C2 C1 P1 C13 -160.39(14)
C6 C1 P1 C7 146.62(14)
C2 C1 P1 C7 -37.14(17)
C18 C13 P1 N1 -1.06(17)
C14 C13 P1 N1 -179.28(15)
C18 C13 P1 C1 -121.66(15)
C14 C13 P1 C1 60.13(17)
C18 C13 P1 C7 114.55(15)
C14 C13 P1 C7 -63.67(17)
C12 C7 P1 N1 -171.37(14)
C8 C7 P1 N1 15.17(17)
C12 C7 P1 C1 -47.53(17)
C8 C7 P1 C1 139.02(14)
C12 C7 P1 C13 76.03(16)
C8 C7 P1 C13 -97.43(16)
